data_7027273
loop_
_publ_author_name
'Sembiring, Seri Bima'
'Colbran, Stephen B.'
'Craig, Donald C.'

_publ_section_title
;
 Synthesis and electrochemistry of platinum complexes of
 hydroquinon-2-ylmethyl- and p-benzoquinon-2-ylmethyl-diphenylphosphine
;
_journal_issue 10
_journal_name_full 'Journal of the Chemical Society, Dalton Transactions'
_journal_page_first 1543
_journal_paper_doi 10.1039/a900610i
_journal_year 1999
_chemical_formula_moiety 'C38 H32 O4 P2 Pt, 2(C3 H7 N O)'
_chemical_formula_sum 'C44 H46 N2 O6 P2 Pt'
_chemical_formula_weight 955.9
_space_group_IT_number 2
_symmetry_cell_setting triclinic
_symmetry_space_group_name_Hall '-P 1'
_symmetry_space_group_name_H-M 'P -1'
_atom_type_scat_source 'International Tables for X-ray Crystallography, Vol. IV'
_audit_creation_method 'RAELSPUB and manual entry'
_cell_angle_alpha 101.40(4)
_cell_angle_beta 93.85(4)
_cell_angle_gamma 108.79(3)
_cell_formula_units_Z 2
_cell_length_a 9.958(8)
_cell_length_b 14.336(14)
_cell_length_c 15.438(9)
_cell_measurement_reflns_used 10
_cell_measurement_temperature 294
_cell_measurement_theta_max 11
_cell_measurement_theta_min 10
_cell_volume 2025(3)
_diffrn_measurement_device_type 'Nonius CAD-4'
_diffrn_measurement_method \w--2\q
_diffrn_radiation_type 'Mo K\a'
_diffrn_radiation_wavelength 0.71073
_diffrn_reflns_av_R_equivalents 0.013
_diffrn_reflns_limit_h_max 11
_diffrn_reflns_limit_h_min -11
_diffrn_reflns_limit_k_max 16
_diffrn_reflns_limit_k_min -16
_diffrn_reflns_limit_l_max 17
_diffrn_reflns_limit_l_min 0
_diffrn_reflns_number 6623
_diffrn_reflns_theta_max 24
_diffrn_standards_decay_% 11
_diffrn_standards_interval_time 30min
_diffrn_standards_number 1
_exptl_absorpt_coefficient_mu 3.625
_exptl_absorpt_correction_T_max 0.70
_exptl_absorpt_correction_T_min 0.50
_exptl_absorpt_correction_type analytical
_exptl_absorpt_process_details '(DeMeulenaer & Tompa, 1965)'
_exptl_crystal_density_diffrn 1.57
_exptl_crystal_density_method 'not measured'
_exptl_crystal_description prism
_exptl_crystal_F_000 960.0
_exptl_crystal_size_max 0.19
_exptl_crystal_size_mid 0.12
_exptl_crystal_size_min 0.10
_refine_diff_density_max 1.26
_refine_diff_density_min -1.46
_refine_ls_extinction_method none
_refine_ls_goodness_of_fit_ref 1.19
_refine_ls_hydrogen_treatment noref
_refine_ls_number_parameters 314
_refine_ls_number_reflns 5424
_refine_ls_R_factor_gt 0.023
_refine_ls_shift/su_max 0.019
_refine_ls_structure_factor_coef F
_refine_ls_weighting_details 'w = 1/[\s^2^(F) + 0.0016F^2^]'
_refine_ls_weighting_scheme calc
_refine_ls_wR_factor_ref 0.032
_reflns_number_gt 5424
_reflns_number_total 6350
_reflns_threshold_expression I>3\s(I)
_cod_data_source_file 900610isup1.cif
_cod_data_source_block cis-[Pt(O,P-PPh2thqH)2
_cod_depositor_comments
;
 Removing the '_publ-author_name' data item since it was not found in the
 core CIF dictionary and the same information was already provided in the
 official bibliography data items. No information was lost by removing this
 data item.

 Antanas Vaitkus,
 2017-03-07
;
_cod_original_formula_sum 'C44 H46 N2 O6 P2 Pt1'
_cod_database_code 7027273

loop_
_symmetry_equiv_pos_site_id
_symmetry_equiv_pos_as_xyz
1 x,y,z
2 -x,-y,-z

loop_
_atom_site_label
_atom_site_fract_x
_atom_site_fract_y
_atom_site_fract_z
_atom_site_U_iso_or_equiv
_atom_site_adp_type
_atom_site_type_symbol
Pt 0.40630(2) 0.48587(1) 0.24751(1) 0.0356(1) Uani Pt
PA 0.6041(1) 0.6223(1) 0.2728(1) 0.0395(2) Uani P
O1A 0.2868(3) 0.5782(2) 0.2706(2) 0.0519(8) Uani O
O2A 0.3425(4) 0.9361(3) 0.1718(4) 0.099(2) Uani O
C1A 0.3064(4) 0.6653(3) 0.2453(3) 0.043(1) Uani C
C2A 0.1920(4) 0.6796(3) 0.2006(3) 0.049(1) Uani C
C3A 0.2066(5) 0.7704(4) 0.1774(4) 0.059(1) Uani C
C4A 0.3355(6) 0.8472(4) 0.1966(4) 0.064(1) Uani C
C5A 0.4518(5) 0.8354(3) 0.2423(4) 0.056(1) Uani C
C6A 0.4380(5) 0.7449(3) 0.2672(3) 0.045(1) Uani C
C7A 0.5587(5) 0.7332(3) 0.3224(3) 0.047(1) Uani C
C8A 0.6860(3) 0.6549(2) 0.1764(2) 0.0422(9) Uani C
C9A 0.6483(3) 0.5862(2) 0.0944(2) 0.0543(9) Uani C
C10A 0.7151(4) 0.6108(3) 0.0217(2) 0.0645(9) Uani C
C11A 0.8190(3) 0.7035(3) 0.0308(2) 0.061(1) Uani C
C12A 0.8576(3) 0.7724(2) 0.1115(2) 0.061(1) Uani C
C13A 0.7913(3) 0.7483(2) 0.1845(2) 0.0520(9) Uani C
C14A 0.7526(3) 0.6298(3) 0.3522(2) 0.048(1) Uani C
C15A 0.7403(3) 0.6464(3) 0.4424(2) 0.067(1) Uani C
C16A 0.8462(4) 0.6429(3) 0.5038(2) 0.089(2) Uani C
C17A 0.9636(4) 0.6229(3) 0.4753(2) 0.084(2) Uani C
C18A 0.9774(3) 0.6063(3) 0.3864(3) 0.070(2) Uani C
C19A 0.8720(3) 0.6097(3) 0.3245(2) 0.056(1) Uani C
PB 0.4993(1) 0.3621(1) 0.2288(1) 0.0396(2) Uani P
O1B 0.2059(3) 0.3811(2) 0.2216(2) 0.0564(8) Uani O
O2B -0.0138(5) -0.0075(3) 0.2696(3) 0.088(1) Uani O
C1B 0.1585(4) 0.2876(3) 0.2352(3) 0.044(1) Uani C
C2B 0.0294(5) 0.2561(3) 0.2698(3) 0.051(1) Uani C
C3B -0.0308(5) 0.1591(4) 0.2811(3) 0.056(1) Uani C
C4B 0.0400(5) 0.0909(3) 0.2601(3) 0.060(1) Uani C
C5B 0.1682(5) 0.1190(3) 0.2264(3) 0.052(1) Uani C
C6B 0.2265(4) 0.2168(3) 0.2126(3) 0.044(1) Uani C
C7B 0.3595(5) 0.2443(3) 0.1684(3) 0.048(1) Uani C
C8B 0.5592(3) 0.3343(2) 0.3312(2) 0.047(1) Uani C
C9B 0.5941(4) 0.2478(2) 0.3291(2) 0.062(1) Uani C
C10B 0.6422(4) 0.2278(3) 0.4077(3) 0.075(2) Uani C
C11B 0.6554(4) 0.2936(3) 0.4879(2) 0.071(2) Uani C
C12B 0.6214(4) 0.3794(3) 0.4911(2) 0.070(1) Uani C
C13B 0.5732(4) 0.4001(2) 0.4129(2) 0.059(1) Uani C
C14B 0.6424(3) 0.3658(2) 0.1609(2) 0.047(1) Uani C
C15B 0.7839(3) 0.3913(2) 0.1977(2) 0.052(1) Uani C
C16B 0.8909(3) 0.3994(3) 0.1433(3) 0.065(1) Uani C
C17B 0.8568(4) 0.3822(3) 0.0527(2) 0.077(2) Uani C
C18B 0.7175(4) 0.3569(3) 0.0153(2) 0.078(2) Uani C
C19B 0.6098(3) 0.3486(3) 0.0692(2) 0.061(1) Uani C
OD1 0.5753(5) 1.0757(4) 0.1498(4) 0.137(3) Uani O
ND1 0.7414(4) 1.0475(3) 0.0658(2) 0.072(4) Uani N
C1D1 0.6813(6) 1.1046(3) 0.1118(4) 0.116(3) Uani C
C2D1 0.6876(9) 0.9460(5) 0.0562(7) 0.188(5) Uani C
C3D1 0.8639(7) 1.0911(5) 0.0254(4) 0.129(4) Uani C
OD2 -0.1893(5) -0.0286(3) 0.3954(3) 0.116(6) Uani O
ND2 -0.2027(4) 0.0392(3) 0.5381(3) 0.093(5) Uani N
C1D2 -0.1508(5) 0.0407(3) 0.4635(3) 0.090(5) Uani C
C2D2 -0.3093(10) -0.0441(7) 0.5461(5) 0.220(9) Uani C
C3D2 -0.1478(8) 0.1250(5) 0.6118(4) 0.121(6) Uani C
HO2A 0.4312 0.9893 0.1634 0.099 Uani H
HC2A 0.0972 0.6235 0.1850 0.049 Uani H
HC3A 0.1221 0.7797 0.1463 0.059 Uani H
HC5A 0.5459 0.8922 0.2573 0.056 Uani H
H1C7A 0.5306 0.7267 0.3824 0.047 Uani H
H2C7A 0.6453 0.7952 0.3292 0.047 Uani H
HC9A 0.5725 0.5184 0.0874 0.068 Uani H
HC10A 0.6873 0.5609 -0.0373 0.086 Uani H
HC11A 0.8669 0.7211 -0.0216 0.072 Uani H
HC12A 0.9335 0.8399 0.1178 0.079 Uani H
HC13A 0.8198 0.7988 0.2433 0.064 Uani H
HC15A 0.6548 0.6611 0.4634 0.080 Uani H
HC16A 0.8367 0.6550 0.5688 0.121 Uani H
HC17A 1.0396 0.6205 0.5197 0.105 Uani H
HC18A 1.0633 0.5917 0.3660 0.084 Uani H
HC19A 0.8824 0.5975 0.2597 0.063 Uani H
HO2B -0.0789 -0.0153 0.3163 0.088 Uani H
HC2B -0.0209 0.3057 0.2871 0.051 Uani H
HC3B -0.1248 0.1382 0.3042 0.056 Uani H
HC5B 0.2194 0.0696 0.2119 0.052 Uani H
H1C7B 0.3323 0.2517 0.1072 0.048 Uani H
H2C7B 0.3994 0.1881 0.1636 0.048 Uani H
HC9B 0.5846 0.1996 0.2707 0.079 Uani H
HC10B 0.6671 0.1652 0.4057 0.102 Uani H
HC11B 0.6900 0.2790 0.5443 0.084 Uani H
HC12B 0.6312 0.4273 0.5498 0.092 Uani H
HC13B 0.5485 0.4628 0.4155 0.074 Uani H
HC15B 0.8092 0.4040 0.2638 0.056 Uani H
HC16B 0.9928 0.4179 0.1703 0.075 Uani H
HC17B 0.9341 0.3880 0.0138 0.095 Uani H
HC18B 0.6932 0.3444 -0.0509 0.101 Uani H
HC19B 0.5082 0.3302 0.0416 0.068 Uani H
HC1D1 0.7248 1.1792 0.1171 0.278 Uani H
H1C2D1 0.5862 0.9259 0.0686 0.177 Uani H
H2C2D1 0.6906 0.9114 -0.0063 0.352 Uani H
H3C2D1 0.7462 0.9254 0.0990 0.330 Uani H
H1C3D1 0.9513 1.1184 0.0712 0.202 Uani H
H2C3D1 0.8750 1.0382 -0.0237 0.220 Uani H
H3C3D1 0.8512 1.1474 0.0002 0.202 Uani H
HC1D2 -0.0721 0.1039 0.4607 0.155 Uani H
H1C2D2 -0.3113 -0.1037 0.4991 0.280 Uani H
H2C2D2 -0.2924 -0.0572 0.6064 0.274 Uani H
H3C2D2 -0.4031 -0.0330 0.5387 0.351 Uani H
H1C3D2 -0.1911 0.1771 0.6033 0.247 Uani H
H2C3D2 -0.1726 0.1036 0.6682 0.127 Uani H
H3C3D2 -0.0413 0.1543 0.6154 0.153 Uani H

loop_
_atom_site_aniso_label
_atom_site_aniso_U_11
_atom_site_aniso_U_22
_atom_site_aniso_U_33
_atom_site_aniso_U_12
_atom_site_aniso_U_13
_atom_site_aniso_U_23
_atom_site_aniso_type_symbol
Pt 0.0299(1) 0.0381(1) 0.0414(1) 0.0118(1) 0.0072(1) 0.0139(1) Pt
PA 0.0325(5) 0.0420(6) 0.0427(6) 0.0103(5) 0.0050(5) 0.0113(5) P
O1A 0.040(2) 0.047(2) 0.077(2) 0.018(1) 0.021(2) 0.022(2) O
O2A 0.083(3) 0.075(3) 0.172(5) 0.042(2) 0.037(3) 0.074(3) O
C1A 0.043(2) 0.043(2) 0.047(3) 0.017(2) 0.014(2) 0.011(2) C
C2A 0.039(2) 0.053(3) 0.059(3) 0.022(2) 0.014(2) 0.013(2) C
C3A 0.051(3) 0.070(3) 0.069(3) 0.032(3) 0.020(3) 0.025(3) C
C4A 0.064(3) 0.057(3) 0.090(4) 0.034(3) 0.025(3) 0.029(3) C
C5A 0.052(3) 0.039(3) 0.079(3) 0.015(2) 0.019(3) 0.017(2) C
C6A 0.045(2) 0.044(2) 0.046(3) 0.016(2) 0.011(2) 0.007(2) C
C7A 0.044(2) 0.046(3) 0.048(3) 0.013(2) 0.009(2) 0.005(2) C
C8A 0.035(1) 0.043(2) 0.051(1) 0.014(1) 0.004(1) 0.017(1) C
C9A 0.050(2) 0.059(2) 0.051(1) 0.014(1) 0.007(1) 0.013(1) C
C10A 0.058(2) 0.084(2) 0.053(1) 0.023(2) 0.013(1) 0.021(1) C
C11A 0.049(2) 0.086(2) 0.064(1) 0.030(2) 0.017(1) 0.039(1) C
C12A 0.050(2) 0.066(2) 0.075(2) 0.017(1) 0.018(2) 0.037(1) C
C13A 0.045(2) 0.047(1) 0.064(1) 0.010(1) 0.011(1) 0.023(1) C
C14A 0.039(1) 0.050(2) 0.048(1) 0.006(1) 0.001(1) 0.013(1) C
C15A 0.052(1) 0.095(3) 0.047(1) 0.016(2) -0.001(1) 0.018(2) C
C16A 0.065(2) 0.135(4) 0.060(1) 0.021(2) -0.009(1) 0.034(2) C
C17A 0.056(2) 0.107(4) 0.084(2) 0.015(2) -0.014(2) 0.040(2) C
C18A 0.045(1) 0.074(3) 0.089(2) 0.014(1) -0.006(1) 0.027(2) C
C19A 0.039(1) 0.057(2) 0.066(1) 0.011(1) 0.001(1) 0.015(2) C
PB 0.0356(6) 0.0439(6) 0.0436(6) 0.0162(5) 0.0085(5) 0.0139(5) P
O1B 0.031(2) 0.044(2) 0.098(3) 0.010(1) 0.008(2) 0.031(2) O
O2B 0.103(3) 0.043(2) 0.122(4) 0.016(2) 0.048(3) 0.033(2) O
C1B 0.036(2) 0.042(2) 0.053(3) 0.010(2) 0.002(2) 0.015(2) C
C2B 0.042(2) 0.049(3) 0.060(3) 0.012(2) 0.006(2) 0.014(2) C
C3B 0.050(3) 0.053(3) 0.060(3) 0.007(2) 0.015(2) 0.018(2) C
C4B 0.066(3) 0.039(3) 0.066(3) 0.006(2) 0.013(3) 0.013(2) C
C5B 0.057(3) 0.040(3) 0.058(3) 0.014(2) 0.012(2) 0.010(2) C
C6B 0.041(2) 0.043(2) 0.043(2) 0.009(2) 0.002(2) 0.009(2) C
C7B 0.045(2) 0.045(2) 0.054(3) 0.017(2) 0.006(2) 0.007(2) C
C8B 0.041(2) 0.054(2) 0.054(1) 0.020(2) 0.014(1) 0.025(1) C
C9B 0.070(2) 0.068(2) 0.070(1) 0.040(2) 0.017(1) 0.036(1) C
C10B 0.076(3) 0.095(3) 0.083(2) 0.048(2) 0.020(2) 0.054(2) C
C11B 0.049(2) 0.108(3) 0.071(1) 0.029(2) 0.015(1) 0.054(2) C
C12B 0.063(2) 0.098(3) 0.055(1) 0.027(2) 0.010(1) 0.032(1) C
C13B 0.060(2) 0.070(2) 0.052(1) 0.026(2) 0.011(1) 0.021(1) C
C14B 0.044(1) 0.044(2) 0.056(2) 0.020(1) 0.013(1) 0.014(1) C
C15B 0.042(1) 0.048(2) 0.074(1) 0.019(1) 0.015(1) 0.019(2) C
C16B 0.051(1) 0.062(2) 0.098(2) 0.028(1) 0.031(1) 0.032(2) C
C17B 0.073(2) 0.088(3) 0.095(2) 0.044(2) 0.047(2) 0.040(2) C
C18B 0.082(2) 0.104(3) 0.070(1) 0.048(2) 0.037(1) 0.031(2) C
C19B 0.062(1) 0.074(2) 0.056(2) 0.032(2) 0.019(1) 0.018(2) C
OD1 0.135(4) 0.101(4) 0.173(6) 0.044(3) 0.079(4) 0.005(3) O
ND1 0.070(3) 0.079(5) 0.072(5) 0.029(2) 0.008(3) 0.021(3) N
C1D1 0.123(4) 0.061(4) 0.162(7) 0.027(2) 0.059(4) 0.013(3) C
C2D1 0.199(6) 0.078(7) 0.314(9) 0.066(4) 0.148(6) 0.039(5) C
C3D1 0.090(4) 0.172(7) 0.122(7) 0.027(4) 0.037(4) 0.050(5) C
OD2 0.130(7) 0.087(7) 0.091(2) -0.011(5) 0.033(2) 0.010(2) O
ND2 0.097(6) 0.085(6) 0.089(2) 0.018(4) 0.023(2) 0.018(2) N
C1D2 0.109(6) 0.063(6) 0.087(2) 0.010(5) 0.023(2) 0.023(2) C
C2D2 0.198(9) 0.218(9) 0.092(3) -0.112(9) 0.045(4) -0.007(5) C
C3D2 0.177(9) 0.079(6) 0.103(3) 0.043(5) 0.035(3) 0.010(2) C

loop_
_geom_angle_atom_site_label_1
_geom_angle_atom_site_label_2
_geom_angle_atom_site_label_3
_geom_angle
_geom_angle_site_symmetry_1
_geom_angle_site_symmetry_2
_geom_angle_site_symmetry_3
_geom_angle_publ_flag
PA Pt O1A 89.5(1) 1_555 1_555 1_555 no
PA Pt PB 101.0(1) 1_555 1_555 1_555 no
PA Pt O1B 168.7(1) 1_555 1_555 1_555 no
O1A Pt PB 168.6(1) 1_555 1_555 1_555 no
O1A Pt O1B 79.7(1) 1_555 1_555 1_555 no
PB Pt O1B 90.0(1) 1_555 1_555 1_555 no
Pt PA C7A 108.4(1) 1_555 1_555 1_555 no
Pt PA C8A 117.1(1) 1_555 1_555 1_555 no
Pt PA C14A 118.3(1) 1_555 1_555 1_555 no
C7A PA C8A 104.0(2) 1_555 1_555 1_555 no
C7A PA C14A 102.9(2) 1_555 1_555 1_555 no
C8A PA C14A 104.4(1) 1_555 1_555 1_555 no
Pt O1A C1A 127.1(2) 1_555 1_555 1_555 no
O1A C1A C2A 119.5(4) 1_555 1_555 1_555 no
O1A C1A C6A 121.6(4) 1_555 1_555 1_555 no
C2A C1A C6A 118.7(4) 1_555 1_555 1_555 no
C1A C2A C3A 121.1(4) 1_555 1_555 1_555 no
C2A C3A C4A 120.4(4) 1_555 1_555 1_555 no
O2A C4A C3A 117.4(5) 1_555 1_555 1_555 no
O2A C4A C5A 122.8(5) 1_555 1_555 1_555 no
C3A C4A C5A 119.8(4) 1_555 1_555 1_555 no
C4A C5A C6A 120.4(4) 1_555 1_555 1_555 no
C1A C6A C5A 119.6(4) 1_555 1_555 1_555 no
C1A C6A C7A 119.1(4) 1_555 1_555 1_555 no
C5A C6A C7A 121.2(4) 1_555 1_555 1_555 no
PA C7A C6A 113.1(3) 1_555 1_555 1_555 no
PA C8A C9A 120.9(2) 1_555 1_555 1_555 no
PA C8A C13A 120.2(2) 1_555 1_555 1_555 no
C9A C8A C13A 118.8(2) 1_555 1_555 1_555 no
C8A C9A C10A 120.4(2) 1_555 1_555 1_555 no
C9A C10A C11A 120.0(2) 1_555 1_555 1_555 no
C10A C11A C12A 120.3(2) 1_555 1_555 1_555 no
C11A C12A C13A 120.0(2) 1_555 1_555 1_555 no
C8A C13A C12A 120.4(2) 1_555 1_555 1_555 no
PA C14A C15A 119.1(2) 1_555 1_555 1_555 no
PA C14A C19A 121.7(2) 1_555 1_555 1_555 no
Pt PB C7B 108.5(1) 1_555 1_555 1_555 no
Pt PB C8B 114.9(1) 1_555 1_555 1_555 no
Pt PB C14B 120.5(1) 1_555 1_555 1_555 no
C7B PB C8B 104.7(2) 1_555 1_555 1_555 no
C7B PB C14B 101.2(2) 1_555 1_555 1_555 no
C8B PB C14B 105.2(1) 1_555 1_555 1_555 no
Pt O1B C1B 130.3(3) 1_555 1_555 1_555 no
O1B C1B C2B 118.7(4) 1_555 1_555 1_555 no
O1B C1B C6B 123.8(4) 1_555 1_555 1_555 no
C2B C1B C6B 117.4(4) 1_555 1_555 1_555 no
C1B C2B C3B 122.3(4) 1_555 1_555 1_555 no
C2B C3B C4B 119.3(4) 1_555 1_555 1_555 no
O2B C4B C3B 122.5(4) 1_555 1_555 1_555 no
O2B C4B C5B 117.2(5) 1_555 1_555 1_555 no
C3B C4B C5B 120.3(4) 1_555 1_555 1_555 no
C4B C5B C6B 120.0(4) 1_555 1_555 1_555 no
C1B C6B C5B 120.6(4) 1_555 1_555 1_555 no
C1B C6B C7B 119.6(4) 1_555 1_555 1_555 no
C5B C6B C7B 119.8(4) 1_555 1_555 1_555 no
PB C7B C6B 113.8(3) 1_555 1_555 1_555 no
PB C8B C9B 120.7(2) 1_555 1_555 1_555 no
PB C8B C13B 120.5(2) 1_555 1_555 1_555 no
PB C14B C15B 122.5(2) 1_555 1_555 1_555 no
PB C14B C19B 118.5(2) 1_555 1_555 1_555 no
C1D1 ND1 C2D1 119.7(4) 1_555 1_555 1_555 no
C1D1 ND1 C3D1 120.3(1) 1_555 1_555 1_555 no
C2D1 ND1 C3D1 119.9(4) 1_555 1_555 1_555 no
OD1 C1D1 ND1 126.2(4) 1_555 1_555 1_555 no

loop_
_geom_bond_atom_site_label_1
_geom_bond_atom_site_label_2
_geom_bond_distance
_geom_bond_site_symmetry_1
_geom_bond_site_symmetry_2
_geom_bond_publ_flag
Pt PA 2.229(1) 1_555 1_555 no
Pt O1A 2.044(3) 1_555 1_555 no
Pt PB 2.232(1) 1_555 1_555 no
Pt O1B 2.030(3) 1_555 1_555 no
PA C7A 1.830(4) 1_555 1_555 no
PA C8A 1.815(3) 1_555 1_555 no
PA C14A 1.817(3) 1_555 1_555 no
O1A C1A 1.340(5) 1_555 1_555 no
O2A C4A 1.384(6) 1_555 1_555 no
C1A C2A 1.385(6) 1_555 1_555 no
C1A C6A 1.399(6) 1_555 1_555 no
C2A C3A 1.383(6) 1_555 1_555 no
C3A C4A 1.362(7) 1_555 1_555 no
C4A C5A 1.390(7) 1_555 1_555 no
C5A C6A 1.393(6) 1_555 1_555 no
C6A C7A 1.499(6) 1_555 1_555 no
C8A C9A 1.386(2) 1_555 1_555 no
C8A C13A 1.386(2) 1_555 1_555 no
C9A C10A 1.390(2) 1_555 1_555 no
C10A C11A 1.370(2) 1_555 1_555 no
C11A C12A 1.370(2) 1_555 1_555 no
C12A C13A 1.390(2) 1_555 1_555 no
PB C7B 1.830(4) 1_555 1_555 no
PB C8B 1.815(3) 1_555 1_555 no
PB C14B 1.818(3) 1_555 1_555 no
O1B C1B 1.334(5) 1_555 1_555 no
O2B C4B 1.379(5) 1_555 1_555 no
C1B C2B 1.399(6) 1_555 1_555 no
C1B C6B 1.395(6) 1_555 1_555 no
C2B C3B 1.377(6) 1_555 1_555 no
C3B C4B 1.381(7) 1_555 1_555 no
C4B C5B 1.379(6) 1_555 1_555 no
C5B C6B 1.400(6) 1_555 1_555 no
C6B C7B 1.505(6) 1_555 1_555 no
OD1 C1D1 1.235(5) 1_555 1_555 no
ND1 C1D1 1.295(6) 1_555 1_555 no
ND1 C2D1 1.352(6) 1_555 1_555 no
ND1 C3D1 1.426(6) 1_555 1_555 no
